data_4311690
loop_
_publ_author_name
'Glen G. Briand'
'Neil Burford'
'Melanie D. Eelman'
'Nadia Aumeerally'
'Luke Chen'
'T. Stanley Cameron'
'Katherine N. Robertson'

_publ_section_title
;
 Identification, Isolation, and Characterization of Cysteinate and
 Thiolactate Complexes of Bismuth
;
_journal_name_full 'Inorganic Chemistry'
_journal_page_first 6495
_journal_page_last 6500
_journal_paper_doi 10.1021/ic049594n
_journal_volume 43
_journal_year 2004
_chemical_absolute_configuration ad
_chemical_formula_moiety 'C15 H14 Bi N4 O5 S, N O3, H2 O'
_chemical_formula_sum 'C15 H16 Bi N5 O9 S'
_chemical_formula_weight 651.37
_space_group_IT_number 1
_symmetry_cell_setting triclinic
_symmetry_Int_Tables_number 1
_symmetry_space_group_name_Hall 'P 1'
_symmetry_space_group_name_H-M 'P 1'
_atom_sites_solution_hydrogens geom
_atom_sites_solution_primary direct
_atom_sites_solution_secondary difmap
_cell_angle_alpha 93.39(3)
_cell_angle_beta 110.01(2)
_cell_angle_gamma 101.34(2)
_cell_formula_units_Z 2
_cell_length_a 9.219(2)
_cell_length_b 13.422(4)
_cell_length_c 8.755(2)
_cell_measurement_reflns_used 24
_cell_measurement_temperature 143(2)
_cell_measurement_theta_max 19.9
_cell_measurement_theta_min 19.6
_cell_volume 988.6(5)
_computing_cell_refinement 'MSC/AFC Diffractometer Control'
_computing_data_collection 'MSC/AFC Diffractometer Control'
_computing_data_reduction
;

teXsan for Windows version 1.06 (MSC, 1997-1999)

;
_computing_structure_refinement 'SHELXL-97 (Sheldrick, 1997)'
_computing_structure_solution
;

SIR92 (Altomare, et. al. 1994)

;
_diffrn_ambient_temperature 143(2)
_diffrn_measured_fraction_theta_full 0.988
_diffrn_measured_fraction_theta_max 0.988
_diffrn_measurement_device 'Rigaku AFC5R'
_diffrn_measurement_method \w-2\q
_diffrn_orient_matrix_UB_11 -0.11521
_diffrn_orient_matrix_UB_12 -0.00850
_diffrn_orient_matrix_UB_13 -0.01843
_diffrn_orient_matrix_UB_21 0.00680
_diffrn_orient_matrix_UB_22 0.07272
_diffrn_orient_matrix_UB_23 -0.02195
_diffrn_orient_matrix_UB_31 -0.02757
_diffrn_orient_matrix_UB_32 -0.02289
_diffrn_orient_matrix_UB_33 -0.11933
_diffrn_radiation_detector 'scintillation counter'
_diffrn_radiation_monochromator graphite
_diffrn_radiation_source 'Rigaku rotating anode'
_diffrn_radiation_type 'Mo K\a'
_diffrn_radiation_wavelength 0.7107
_diffrn_reflns_av_R_equivalents 0.0000
_diffrn_reflns_av_sigmaI/netI 0.1243
_diffrn_reflns_limit_h_max 13
_diffrn_reflns_limit_h_min 0
_diffrn_reflns_limit_k_max 18
_diffrn_reflns_limit_k_min -18
_diffrn_reflns_limit_l_max 11
_diffrn_reflns_limit_l_min -12
_diffrn_reflns_number 6116
_diffrn_reflns_reduction_process 'Lp corrections applied'
_diffrn_reflns_theta_full 30.15
_diffrn_reflns_theta_max 30.15
_diffrn_reflns_theta_min 2.56
_diffrn_standards_decay_% 1.38
_diffrn_standards_interval_count 150
_diffrn_standards_number 3
_exptl_absorpt_coefficient_mu 9.085
_exptl_absorpt_correction_T_max 1.000
_exptl_absorpt_correction_T_min 0.611
_exptl_absorpt_correction_type empirical
_exptl_absorpt_process_details
;

DIFABS; Walker & Stuart, 1983

;
_exptl_crystal_colour 'pale yellow'
_exptl_crystal_density_diffrn 2.188
_exptl_crystal_density_meas ?
_exptl_crystal_description plate
_exptl_crystal_F_000 624.00
_exptl_crystal_size_max 0.23
_exptl_crystal_size_mid 0.10
_exptl_crystal_size_min 0.04
_refine_diff_density_max 4.203
_refine_diff_density_min -4.076
_refine_diff_density_rms 0.475
_refine_ls_abs_structure_details
;

Flack H D (1983), Acta Cryst. A39, 876-881

;
_refine_ls_abs_structure_Flack 0.06(3)
_refine_ls_extinction_method none
_refine_ls_goodness_of_fit_ref 1.083
_refine_ls_hydrogen_treatment noref
_refine_ls_matrix_type full
_refine_ls_number_constraints 0
_refine_ls_number_parameters 259
_refine_ls_number_reflns 6110
_refine_ls_number_restraints 143
_refine_ls_restrained_S_all 1.075
_refine_ls_R_factor_all 0.1436
_refine_ls_R_factor_gt 0.0608
_refine_ls_shift/su_max 0.001
_refine_ls_shift/su_mean 0.000
_refine_ls_structure_factor_coef Fsqd
_refine_ls_weighting_details
;

w=1/[\s^2^(Fo^2^)+(0.0533P)^2^+48.2325P] where P=(Fo^2^+2Fc^2^)/3

;
_refine_ls_weighting_scheme calc
_refine_ls_wR_factor_gt 0.1528
_refine_ls_wR_factor_ref 0.1977
_reflns_number_gt 3841
_reflns_number_total 6110
_reflns_threshold_expression I>2.00\s(I)
_cod_data_source_file ic049594nsi20040326_094550_3.cif
_cod_data_source_block mel23
_cod_original_sg_symbol_Hall 'P 1 '
_cod_original_sg_symbol_H-M 'P 1 '
_cod_original_formula_sum 'C15 H16 Bi N5 O9 S '
_cod_database_code 4311690

loop_
_symmetry_equiv_pos_as_xyz
'x, y, z'

loop_
_atom_site_label
_atom_site_type_symbol
_atom_site_fract_x
_atom_site_fract_y
_atom_site_fract_z
_atom_site_U_iso_or_equiv
_atom_site_adp_type
_atom_site_occupancy
_atom_site_symmetry_multiplicity
_atom_site_calc_flag
_atom_site_refinement_flags
_atom_site_disorder_assembly
_atom_site_disorder_group
Bi1 Bi 0.23328(14) 0.58273(10) 0.47015(13) 0.0261(5) Uani 1 1 d D . .
Bi2 Bi 0.53682(13) -0.03318(9) -0.00399(12) 0.0163(4) Uani 1 1 d D . .
S1 S 0.3722(17) 0.6006(12) 0.2684(14) 0.0254(8) Uani 1 1 d D . .
S2 S 0.4005(17) -0.0524(11) 0.2044(14) 0.0254(8) Uani 1 1 d D . .
O1 O 0.470(2) 0.685(2) 0.663(3) 0.026(2) Uiso 1 1 d DU . .
O2 O 0.721(2) 0.7697(18) 0.778(2) 0.033(3) Uiso 1 1 d DU . .
O3 O 0.011(2) 0.618(3) 0.217(2) 0.029(5) Uiso 1 1 d DU . .
O4 O -0.237(3) 0.612(2) 0.129(3) 0.049(5) Uiso 1 1 d DU . .
O5 O -0.126(3) 0.572(2) 0.369(3) 0.036(5) Uiso 1 1 d DU . .
O6 O 0.087(6) 0.447(3) 0.651(4) 0.045(7) Uiso 1 1 d DU . .
O7 O 0.170(3) 0.6038(18) 0.774(3) 0.039(5) Uiso 1 1 d DU . .
O8 O -0.034(3) 0.502(2) 0.788(4) 0.052(6) Uiso 1 1 d DU . .
O9 O 0.224(4) 0.7783(11) 0.477(3) 0.018(6) Uiso 1 1 d D . .
H9A H 0.2301 0.8038 0.5693 0.027 Uiso 1 1 d R . .
H9B H 0.1402 0.7856 0.4048 0.027 Uiso 1 1 d R . .
O10 O 0.299(2) -0.138(2) -0.188(3) 0.026(2) Uiso 1 1 d DU . .
O11 O 0.036(2) -0.1843(18) -0.320(2) 0.033(3) Uiso 1 1 d DU . .
O12 O 0.773(3) -0.069(3) 0.235(3) 0.035(5) Uiso 1 1 d DU . .
O13 O 0.964(3) -0.1436(19) 0.244(3) 0.047(5) Uiso 1 1 d DU . .
O14 O 0.895(3) -0.043(2) 0.064(3) 0.035(5) Uiso 1 1 d DU . .
O15 O 0.688(5) 0.111(3) -0.173(4) 0.034(6) Uiso 1 1 d DU . .
O16 O 0.570(3) -0.0345(16) -0.325(3) 0.028(4) Uiso 1 1 d DU . .
O17 O 0.764(4) 0.055(3) -0.367(4) 0.061(7) Uiso 1 1 d DU . .
O18 O 0.542(5) -0.2307(13) -0.005(4) 0.032(8) Uiso 1 1 d D . .
H18A H 0.5299 -0.2565 -0.0994 0.048 Uiso 1 1 d R . .
H18B H 0.6285 -0.2371 0.0622 0.048 Uiso 1 1 d R . .
N1 N 0.394(4) 0.4536(19) 0.567(3) 0.029(4) Uiso 1 1 d DU . .
N2 N 0.145(3) 0.4150(15) 0.288(3) 0.032(4) Uiso 1 1 d DU . .
N3 N 0.735(3) 0.8474(18) 0.517(3) 0.025(5) Uiso 1 1 d DU . .
H3A H 0.7410 0.9039 0.5831 0.038 Uiso 1 1 calc R . .
H3B H 0.7370 0.8655 0.4186 0.038 Uiso 1 1 calc R . .
H3C H 0.8195 0.8196 0.5648 0.038 Uiso 1 1 calc R . .
N4 N -0.116(2) 0.605(2) 0.243(3) 0.031(4) Uiso 1 1 d DU . .
N5 N 0.085(4) 0.516(2) 0.749(4) 0.042(6) Uiso 1 1 d DU . .
N6 N 0.384(3) 0.0951(17) -0.122(3) 0.022(4) Uiso 1 1 d DU . .
N7 N 0.650(3) 0.1387(13) 0.167(3) 0.022(4) Uiso 1 1 d DU . .
N8 N 0.006(3) -0.2758(17) -0.061(3) 0.029(5) Uiso 1 1 d DU . .
H8A H -0.0876 -0.2718 -0.1382 0.044 Uiso 1 1 calc R . .
H8B H -0.0086 -0.2870 0.0349 0.044 Uiso 1 1 calc R . .
H8C H 0.0410 -0.3285 -0.0957 0.044 Uiso 1 1 calc R . .
N9 N 0.874(3) -0.088(2) 0.177(3) 0.036(4) Uiso 1 1 d DU . .
N10 N 0.676(4) 0.045(2) -0.286(4) 0.046(6) Uiso 1 1 d DU . .
C1 C 0.517(4) 0.474(3) 0.714(4) 0.029(4) Uiso 1 1 d DU . .
H1 H 0.5264 0.5296 0.7919 0.035 Uiso 1 1 calc R . .
C2 C 0.628(4) 0.415(2) 0.751(4) 0.034(4) Uiso 1 1 d DU . .
H2 H 0.7287 0.4382 0.8368 0.040 Uiso 1 1 calc R . .
C3 C 0.585(3) 0.320(2) 0.659(3) 0.036(4) Uiso 1 1 d DU . .
H3 H 0.6541 0.2744 0.6902 0.043 Uiso 1 1 calc R . .
C4 C 0.447(3) 0.286(2) 0.521(3) 0.034(4) Uiso 1 1 d DU . .
C5 C 0.390(4) 0.191(2) 0.425(3) 0.033(4) Uiso 1 1 d DU . .
H5 H 0.4515 0.1413 0.4521 0.040 Uiso 1 1 calc R . .
C6 C 0.249(4) 0.165(3) 0.291(4) 0.033(4) Uiso 1 1 d DU . .
H6 H 0.2124 0.0972 0.2328 0.039 Uiso 1 1 calc R . .
C7 C 0.163(5) 0.239(3) 0.243(4) 0.031(4) Uiso 1 1 d DU . .
C8 C 0.023(3) 0.219(2) 0.108(4) 0.033(4) Uiso 1 1 d DU . .
H8 H -0.0114 0.1565 0.0360 0.039 Uiso 1 1 calc R . .
C9 C -0.066(4) 0.2929(19) 0.077(4) 0.036(4) Uiso 1 1 d DU . .
H9 H -0.1694 0.2766 -0.0042 0.043 Uiso 1 1 calc R . .
C10 C -0.003(3) 0.390(2) 0.165(3) 0.035(4) Uiso 1 1 d DU . .
H10 H -0.0636 0.4409 0.1405 0.042 Uiso 1 1 calc R . .
C11 C 0.217(5) 0.335(2) 0.337(4) 0.031(4) Uiso 1 1 d DU . .
C12 C 0.352(4) 0.357(2) 0.480(4) 0.030(4) Uiso 1 1 d DU . .
C13 C 0.575(3) 0.6768(17) 0.377(3) 0.026(3) Uiso 1 1 d DU . .
H13A H 0.6392 0.6327 0.4429 0.032 Uiso 1 1 calc R . .
H13B H 0.6220 0.6993 0.2949 0.032 Uiso 1 1 calc R . .
C14 C 0.585(3) 0.7707(15) 0.489(2) 0.026(3) Uiso 1 1 d DU . .
H14 H 0.4920 0.8012 0.4398 0.031 Uiso 1 1 calc R . .
C15 C 0.593(2) 0.743(2) 0.657(2) 0.025(2) Uiso 1 1 d DU . .
C16 C 0.247(4) 0.071(2) -0.256(4) 0.025(4) Uiso 1 1 d DU . .
H16 H 0.2025 0.0015 -0.3065 0.030 Uiso 1 1 calc R . .
C17 C 0.174(4) 0.1479(18) -0.317(3) 0.028(4) Uiso 1 1 d DU . .
H17 H 0.0917 0.1346 -0.4225 0.034 Uiso 1 1 calc R . .
C18 C 0.219(3) 0.244(2) -0.228(3) 0.030(4) Uiso 1 1 d DU . .
H18 H 0.1634 0.2955 -0.2657 0.036 Uiso 1 1 calc R . .
C19 C 0.348(3) 0.264(2) -0.081(3) 0.027(4) Uiso 1 1 d DU . .
C20 C 0.394(4) 0.362(2) 0.007(3) 0.033(4) Uiso 1 1 d DU . .
H20 H 0.3405 0.4135 -0.0345 0.039 Uiso 1 1 calc R . .
C21 C 0.519(4) 0.381(3) 0.155(4) 0.031(4) Uiso 1 1 d DU . .
H21 H 0.5468 0.4460 0.2206 0.037 Uiso 1 1 calc R . .
C22 C 0.606(5) 0.308(2) 0.210(4) 0.028(4) Uiso 1 1 d DU . .
C23 C 0.727(4) 0.326(2) 0.363(3) 0.033(4) Uiso 1 1 d DU . .
H23 H 0.7621 0.3922 0.4251 0.039 Uiso 1 1 calc R . .
C24 C 0.795(4) 0.2469(17) 0.425(3) 0.032(4) Uiso 1 1 d DU . .
H24 H 0.8713 0.2571 0.5330 0.039 Uiso 1 1 calc R . .
C25 C 0.753(3) 0.1529(19) 0.328(3) 0.027(4) Uiso 1 1 d DU . .
H25 H 0.7950 0.0975 0.3727 0.032 Uiso 1 1 calc R . .
C26 C 0.563(4) 0.212(2) 0.117(4) 0.024(3) Uiso 1 1 d DU . .
C27 C 0.431(4) 0.189(2) -0.028(3) 0.022(3) Uiso 1 1 d DU . .
C28 C 0.268(3) -0.1799(17) 0.118(3) 0.026(3) Uiso 1 1 d DU . .
H28A H 0.3288 -0.2261 0.0887 0.032 Uiso 1 1 calc R . .
H28B H 0.2295 -0.2086 0.2021 0.032 Uiso 1 1 calc R . .
C29 C 0.125(2) -0.1780(17) -0.034(2) 0.023(3) Uiso 1 1 d DU . .
H29 H 0.0788 -0.1201 -0.0115 0.028 Uiso 1 1 calc R . .
C30 C 0.158(2) -0.166(2) -0.192(2) 0.025(2) Uiso 1 1 d DU . .

loop_
_atom_site_aniso_label
_atom_site_aniso_U_11
_atom_site_aniso_U_22
_atom_site_aniso_U_33
_atom_site_aniso_U_23
_atom_site_aniso_U_13
_atom_site_aniso_U_12
Bi1 0.0214(11) 0.0159(11) 0.0369(8) 0.0051(7) 0.0045(8) 0.0057(9)
Bi2 0.0184(9) 0.0218(11) 0.0103(4) 0.0015(5) 0.0080(6) 0.0037(8)
S1 0.0300(19) 0.0263(17) 0.0237(16) 0.0005(14) 0.0133(14) 0.0093(16)
S2 0.0300(19) 0.0263(17) 0.0237(16) 0.0005(14) 0.0133(14) 0.0093(16)

loop_
_atom_type_symbol
_atom_type_description
_atom_type_scat_dispersion_real
_atom_type_scat_dispersion_imag
_atom_type_scat_source
C C 0.0033 0.0016 'International Tables Vol C Tables 4.2.6.8 and 6.1.1.4'
H H 0.0000 0.0000 'International Tables Vol C Tables 4.2.6.8 and 6.1.1.4'
O O 0.0106 0.0060 'International Tables Vol C Tables 4.2.6.8 and 6.1.1.4'
N N 0.0061 0.0033 'International Tables Vol C Tables 4.2.6.8 and 6.1.1.4'
Bi Bi -4.1077 10.2566 'International Tables Vol C Tables 4.2.6.8 and 6.1.1.4'
S S 0.1246 0.1234 'International Tables Vol C Tables 4.2.6.8 and 6.1.1.4'

loop_
_geom_angle_atom_site_label_1
_geom_angle_atom_site_label_2
_geom_angle_atom_site_label_3
_geom_angle
_geom_angle_site_symmetry_1
_geom_angle_site_symmetry_3
_geom_angle_publ_flag
O1 Bi1 N1 78.0(11) . . ?
O1 Bi1 N2 138.0(10) . . ?
N1 Bi1 N2 64.1(8) . . ?
O1 Bi1 S1 86.2(7) . . ?
N1 Bi1 S1 83.8(9) . . ?
N2 Bi1 S1 73.0(9) . . ?
O1 Bi1 O3 133.9(11) . . ?
N1 Bi1 O3 142.0(10) . . ?
N2 Bi1 O3 78.4(10) . . ?
S1 Bi1 O3 79.4(6) . . ?
O1 Bi1 O9 69.6(11) . . ?
N1 Bi1 O9 147.4(10) . . ?
N2 Bi1 O9 143.8(9) . . ?
S1 Bi1 O9 90.4(7) . . ?
O3 Bi1 O9 66.9(10) . . ?
O10 Bi2 N6 78.1(10) . . ?
O10 Bi2 N7 142.4(10) . . ?
N6 Bi2 N7 68.1(7) . . ?
O10 Bi2 S2 85.0(7) . . ?
N6 Bi2 S2 89.7(8) . . ?
N7 Bi2 S2 79.0(7) . . ?
O10 Bi2 O12 133.2(12) . . ?
N6 Bi2 O12 146.4(10) . . ?
N7 Bi2 O12 78.3(10) . . ?
S2 Bi2 O12 82.8(7) . . ?
O10 Bi2 O18 68.4(12) . . ?
N6 Bi2 O18 146.5(10) . . ?
N7 Bi2 O18 143.5(9) . . ?
S2 Bi2 O18 88.2(8) . . ?
O12 Bi2 O18 66.2(12) . . ?
C13 S1 Bi1 108.0(9) . . ?
C28 S2 Bi2 98.8(10) . . ?
C15 O1 Bi1 135.7(17) . . ?
N4 O3 Bi1 109.8(14) . . ?
Bi1 O9 H9A 111.4 . . ?
Bi1 O9 H9B 110.6 . . ?
H9A O9 H9B 109.5 . . ?
C30 O10 Bi2 135.8(18) . . ?
N9 O12 Bi2 108.0(15) . . ?
Bi2 O18 H18A 109.6 . . ?
Bi2 O18 H18B 109.9 . . ?
H18A O18 H18B 109.3 . . ?
C1 N1 C12 118(2) . . ?
C1 N1 Bi1 120.7(18) . . ?
C12 N1 Bi1 121.0(17) . . ?
C10 N2 C11 117(2) . . ?
C10 N2 Bi1 119.5(16) . . ?
C11 N2 Bi1 120.5(17) . . ?
C14 N3 H3A 109.5 . . ?
C14 N3 H3B 109.5 . . ?
H3A N3 H3B 109.5 . . ?
C14 N3 H3C 109.5 . . ?
H3A N3 H3C 109.5 . . ?
H3B N3 H3C 109.5 . . ?
O5 N4 O4 121(2) . . ?
O5 N4 O3 121(2) . . ?
O4 N4 O3 117(2) . . ?
O7 N5 O6 122(3) . . ?
O7 N5 O8 120(3) . . ?
O6 N5 O8 115(3) . . ?
C16 N6 C27 120.7(19) . . ?
C16 N6 Bi2 123.0(16) . . ?
C27 N6 Bi2 115.4(15) . . ?
C25 N7 C26 117.8(18) . . ?
C25 N7 Bi2 123.0(15) . . ?
C26 N7 Bi2 115.1(15) . . ?
C29 N8 H8A 109.5 . . ?
C29 N8 H8B 109.5 . . ?
H8A N8 H8B 109.5 . . ?
C29 N8 H8C 109.5 . . ?
H8A N8 H8C 109.5 . . ?
H8B N8 H8C 109.5 . . ?
O14 N9 O13 119(3) . . ?
O14 N9 O12 120(3) . . ?
O13 N9 O12 120(2) . . ?
O16 N10 O15 120(3) . . ?
O16 N10 O17 116(3) . . ?
O15 N10 O17 124(3) . . ?
N1 C1 C2 121(3) . . ?
N1 C1 H1 119.6 . . ?
C2 C1 H1 119.6 . . ?
C3 C2 C1 117(3) . . ?
C3 C2 H2 121.7 . . ?
C1 C2 H2 121.7 . . ?
C2 C3 C4 124(3) . . ?
C2 C3 H3 118.1 . . ?
C4 C3 H3 118.1 . . ?
C5 C4 C3 128(3) . . ?
C5 C4 C12 116(2) . . ?
C3 C4 C12 115(3) . . ?
C6 C5 C4 124(3) . . ?
C6 C5 H5 118.1 . . ?
C4 C5 H5 118.1 . . ?
C5 C6 C7 119(3) . . ?
C5 C6 H6 120.6 . . ?
C7 C6 H6 120.6 . . ?
C8 C7 C6 123(2) . . ?
C8 C7 C11 119(3) . . ?
C6 C7 C11 119(3) . . ?
C9 C8 C7 119(3) . . ?
C9 C8 H8 120.3 . . ?
C7 C8 H8 120.3 . . ?
C10 C9 C8 120(3) . . ?
C10 C9 H9 120.0 . . ?
C8 C9 H9 120.0 . . ?
C9 C10 N2 121(3) . . ?
C9 C10 H10 119.4 . . ?
N2 C10 H10 119.4 . . ?
N2 C11 C7 122(2) . . ?
N2 C11 C12 117(3) . . ?
C7 C11 C12 121(2) . . ?
N1 C12 C4 122(2) . . ?
N1 C12 C11 117(2) . . ?
C4 C12 C11 120(2) . . ?
C14 C13 S1 113.9(16) . . ?
C14 C13 H13A 108.8 . . ?
S1 C13 H13A 108.8 . . ?
C14 C13 H13B 108.8 . . ?
S1 C13 H13B 108.8 . . ?
H13A C13 H13B 107.7 . . ?
N3 C14 C15 106.3(17) . . ?
N3 C14 C13 109.5(18) . . ?
C15 C14 C13 110(2) . . ?
N3 C14 H14 110.2 . . ?
C15 C14 H14 110.2 . . ?
C13 C14 H14 110.2 . . ?
O2 C15 O1 123(2) . . ?
O2 C15 C14 120.0(19) . . ?
O1 C15 C14 116.4(19) . . ?
N6 C16 C17 119(3) . . ?
N6 C16 H16 120.5 . . ?
C17 C16 H16 120.5 . . ?
C18 C17 C16 121(3) . . ?
C18 C17 H17 119.7 . . ?
C16 C17 H17 119.7 . . ?
C17 C18 C19 119(3) . . ?
C17 C18 H18 120.7 . . ?
C19 C18 H18 120.7 . . ?
C18 C19 C20 118(2) . . ?
C18 C19 C27 120(2) . . ?
C20 C19 C27 121(2) . . ?
C21 C20 C19 118(3) . . ?
C21 C20 H20 120.8 . . ?
C19 C20 H20 120.8 . . ?
C20 C21 C22 121(3) . . ?
C20 C21 H21 119.5 . . ?
C22 C21 H21 119.5 . . ?
C23 C22 C21 121(2) . . ?
C23 C22 C26 119(3) . . ?
C21 C22 C26 120(3) . . ?
C24 C23 C22 120(3) . . ?
C24 C23 H23 120.0 . . ?
C22 C23 H23 120.0 . . ?
C25 C24 C23 120(3) . . ?
C25 C24 H24 120.1 . . ?
C23 C24 H24 120.1 . . ?
N7 C25 C24 121(2) . . ?
N7 C25 H25 119.6 . . ?
C24 C25 H25 119.6 . . ?
N7 C26 C27 120(2) . . ?
N7 C26 C22 121(2) . . ?
C27 C26 C22 119(2) . . ?
N6 C27 C19 119(2) . . ?
N6 C27 C26 121(2) . . ?
C19 C27 C26 120(2) . . ?
C29 C28 S2 113.3(16) . . ?
C29 C28 H28A 108.9 . . ?
S2 C28 H28A 108.9 . . ?
C29 C28 H28B 108.9 . . ?
S2 C28 H28B 108.9 . . ?
H28A C28 H28B 107.7 . . ?
N8 C29 C30 108.1(18) . . ?
N8 C29 C28 107.5(18) . . ?
C30 C29 C28 116.0(19) . . ?
N8 C29 H29 108.3 . . ?
C30 C29 H29 108.3 . . ?
C28 C29 H29 108.3 . . ?
O11 C30 O10 125(2) . . ?
O11 C30 C29 114.5(18) . . ?
O10 C30 C29 120.6(19) . . ?

loop_
_geom_bond_atom_site_label_1
_geom_bond_atom_site_label_2
_geom_bond_distance
_geom_bond_site_symmetry_2
_geom_bond_publ_flag
Bi1 O1 2.351(14) . ?
Bi1 N1 2.496(14) . ?
Bi1 N2 2.498(15) . ?
Bi1 S1 2.509(8) . ?
Bi1 O3 2.593(14) . ?
Bi1 O9 2.642(13) . ?
Bi2 O10 2.340(13) . ?
Bi2 N6 2.488(14) . ?
Bi2 N7 2.497(14) . ?
Bi2 S2 2.544(8) . ?
Bi2 O12 2.601(15) . ?
Bi2 O18 2.660(14) . ?
S1 C13 1.83(2) . ?
S2 C28 1.84(2) . ?
O1 C15 1.260(17) . ?
O2 C15 1.255(17) . ?
O3 N4 1.253(18) . ?
O4 N4 1.238(17) . ?
O5 N4 1.231(17) . ?
O6 N5 1.240(18) . ?
O7 N5 1.236(18) . ?
O8 N5 1.241(18) . ?
O9 H9A 0.8400 . ?
O9 H9B 0.8400 . ?
O10 C30 1.271(17) . ?
O11 C30 1.255(17) . ?
O12 N9 1.262(18) . ?
O13 N9 1.243(18) . ?
O14 N9 1.236(17) . ?
O15 N10 1.241(18) . ?
O16 N10 1.239(18) . ?
O17 N10 1.244(18) . ?
O18 H18A 0.8400 . ?
O18 H18B 0.8400 . ?
N1 C1 1.365(15) . ?
N1 C12 1.382(15) . ?
N2 C10 1.383(16) . ?
N2 C11 1.387(15) . ?
N3 C14 1.487(10) . ?
N3 H3A 0.9100 . ?
N3 H3B 0.9100 . ?
N3 H3C 0.9100 . ?
N6 C16 1.362(15) . ?
N6 C27 1.371(14) . ?
N7 C25 1.375(15) . ?
N7 C26 1.389(14) . ?
N8 C29 1.487(10) . ?
N8 H8A 0.9100 . ?
N8 H8B 0.9100 . ?
N8 H8C 0.9100 . ?
C1 C2 1.382(10) . ?
C1 H1 0.9500 . ?
C2 C3 1.380(10) . ?
C2 H2 0.9500 . ?
C3 C4 1.391(10) . ?
C3 H3 0.9500 . ?
C4 C5 1.389(10) . ?
C4 C12 1.391(10) . ?
C5 C6 1.381(10) . ?
C5 H5 0.9500 . ?
C6 C7 1.388(10) . ?
C6 H6 0.9500 . ?
C7 C8 1.388(10) . ?
C7 C11 1.389(10) . ?
C8 C9 1.382(10) . ?
C8 H8 0.9500 . ?
C9 C10 1.382(10) . ?
C9 H9 0.9500 . ?
C10 H10 0.9500 . ?
C11 C12 1.393(10) . ?
C13 C14 1.519(10) . ?
C13 H13A 0.9900 . ?
C13 H13B 0.9900 . ?
C14 C15 1.518(10) . ?
C14 H14 1.0000 . ?
C16 C17 1.383(10) . ?
C16 H16 0.9500 . ?
C17 C18 1.379(10) . ?
C17 H17 0.9500 . ?
C18 C19 1.385(10) . ?
C18 H18 0.9500 . ?
C19 C20 1.386(10) . ?
C19 C27 1.387(10) . ?
C20 C21 1.379(10) . ?
C20 H20 0.9500 . ?
C21 C22 1.391(10) . ?
C21 H21 0.9500 . ?
C22 C23 1.388(10) . ?
C22 C26 1.393(10) . ?
C23 C24 1.384(10) . ?
C23 H23 0.9500 . ?
C24 C25 1.383(10) . ?
C24 H24 0.9500 . ?
C25 H25 0.9500 . ?
C26 C27 1.392(10) . ?
C28 C29 1.520(10) . ?
C28 H28A 0.9900 . ?
C28 H28B 0.9900 . ?
C29 C30 1.519(10) . ?
C29 H29 1.0000 . ?

loop_
_geom_hbond_atom_site_label_D
_geom_hbond_atom_site_label_H
_geom_hbond_atom_site_label_A
_geom_hbond_distance_DH
_geom_hbond_distance_HA
_geom_hbond_distance_DA
_geom_hbond_angle_DHA
_geom_hbond_site_symmetry_A
O9 H9A O10 0.84 2.05 2.88(3) 166.4 1_566
O9 H9A O11 0.84 2.34 2.96(4) 131.9 1_566
O9 H9B O13 0.84 2.18 2.98(3) 161.3 1_465
O9 H9B N4 0.84 2.92 3.41(4) 119.1 .
O18 H18A O1 0.84 2.02 2.86(4) 171.7 1_544
O18 H18A O2 0.84 2.34 2.92(4) 126.1 1_544
O18 H18B O4 0.84 2.57 3.22(3) 134.5 1_645
O18 H18B N9 0.84 2.56 3.10(5) 122.7 .
N3 H3A O17 0.91 2.00 2.84(4) 152.0 1_566
N3 H3A O16 0.91 2.26 2.98(3) 135.7 1_566
N3 H3A N10 0.91 2.43 3.32(4) 163.6 1_566
N3 H3B O12 0.91 1.97 2.87(3) 167.9 1_565
N3 H3C O11 0.91 1.92 2.78(3) 158.0 1_666
N8 H8A O2 0.91 1.87 2.73(3) 156.4 1_444
N8 H8B O3 0.91 2.08 2.88(3) 146.4 1_545
N8 H8C O7 0.91 2.18 3.03(4) 153.7 1_544
N8 H8C O8 0.91 2.30 3.08(4) 144.0 1_544
N8 H8C N5 0.91 2.59 3.48(4) 167.5 1_544

loop_
_geom_torsion_atom_site_label_1
_geom_torsion_atom_site_label_2
_geom_torsion_atom_site_label_3
_geom_torsion_atom_site_label_4
_geom_torsion
_geom_torsion_site_symmetry_1
_geom_torsion_site_symmetry_2
_geom_torsion_site_symmetry_3
_geom_torsion_site_symmetry_4
_geom_torsion_publ_flag
O1 Bi1 S1 C13 1.7(14) . . . . ?
N1 Bi1 S1 C13 -76.6(13) . . . . ?
N2 Bi1 S1 C13 -141.4(13) . . . . ?
O3 Bi1 S1 C13 137.6(14) . . . . ?
O9 Bi1 S1 C13 71.2(12) . . . . ?
O10 Bi2 S2 C28 28.9(12) . . . . ?
N6 Bi2 S2 C28 107.0(11) . . . . ?
N7 Bi2 S2 C28 174.8(11) . . . . ?
O12 Bi2 S2 C28 -105.8(13) . . . . ?
O18 Bi2 S2 C28 -39.5(12) . . . . ?
N1 Bi1 O1 C15 99(4) . . . . ?
N2 Bi1 O1 C15 74(4) . . . . ?
S1 Bi1 O1 C15 15(4) . . . . ?
O3 Bi1 O1 C15 -57(4) . . . . ?
O9 Bi1 O1 C15 -77(4) . . . . ?
O1 Bi1 O3 N4 -115(3) . . . . ?
N1 Bi1 O3 N4 106(3) . . . . ?
N2 Bi1 O3 N4 96(3) . . . . ?
S1 Bi1 O3 N4 171(3) . . . . ?
O9 Bi1 O3 N4 -94(3) . . . . ?
N6 Bi2 O10 C30 -74(3) . . . . ?
N7 Bi2 O10 C30 -48(4) . . . . ?
S2 Bi2 O10 C30 17(3) . . . . ?
O12 Bi2 O10 C30 92(4) . . . . ?
O18 Bi2 O10 C30 107(4) . . . . ?
O10 Bi2 O12 N9 91(3) . . . . ?
N6 Bi2 O12 N9 -115(3) . . . . ?
N7 Bi2 O12 N9 -113(3) . . . . ?
S2 Bi2 O12 N9 167(3) . . . . ?
O18 Bi2 O12 N9 76(3) . . . . ?
O1 Bi1 N1 C1 21(3) . . . . ?
N2 Bi1 N1 C1 -177(4) . . . . ?
S1 Bi1 N1 C1 109(3) . . . . ?
O3 Bi1 N1 C1 173(3) . . . . ?
O9 Bi1 N1 C1 28(4) . . . . ?
O1 Bi1 N1 C12 -164(3) . . . . ?
N2 Bi1 N1 C12 -3(3) . . . . ?
S1 Bi1 N1 C12 -77(3) . . . . ?
O3 Bi1 N1 C12 -13(4) . . . . ?
O9 Bi1 N1 C12 -158(3) . . . . ?
O1 Bi1 N2 C10 -167(2) . . . . ?
N1 Bi1 N2 C10 166(3) . . . . ?
S1 Bi1 N2 C10 -103(3) . . . . ?
O3 Bi1 N2 C10 -21(3) . . . . ?
O9 Bi1 N2 C10 -37(4) . . . . ?
O1 Bi1 N2 C11 34(4) . . . . ?
N1 Bi1 N2 C11 6(3) . . . . ?
S1 Bi1 N2 C11 97(3) . . . . ?
O3 Bi1 N2 C11 180(3) . . . . ?
O9 Bi1 N2 C11 163(3) . . . . ?
Bi1 O3 N4 O5 -5(4) . . . . ?
Bi1 O3 N4 O4 -175(2) . . . . ?
O10 Bi2 N6 C16 -12(3) . . . . ?
N7 Bi2 N6 C16 -175(3) . . . . ?
S2 Bi2 N6 C16 -96(3) . . . . ?
O12 Bi2 N6 C16 -173(2) . . . . ?
O18 Bi2 N6 C16 -10(4) . . . . ?
O10 Bi2 N6 C27 158(3) . . . . ?
N7 Bi2 N6 C27 -5(3) . . . . ?
S2 Bi2 N6 C27 73(3) . . . . ?
O12 Bi2 N6 C27 -4(4) . . . . ?
O18 Bi2 N6 C27 159(2) . . . . ?
O10 Bi2 N7 C25 135(2) . . . . ?
N6 Bi2 N7 C25 162(3) . . . . ?
S2 Bi2 N7 C25 68(2) . . . . ?
O12 Bi2 N7 C25 -17(2) . . . . ?
O18 Bi2 N7 C25 -3(3) . . . . ?
O10 Bi2 N7 C26 -22(3) . . . . ?
N6 Bi2 N7 C26 6(3) . . . . ?
S2 Bi2 N7 C26 -88(3) . . . . ?
O12 Bi2 N7 C26 -173(3) . . . . ?
O18 Bi2 N7 C26 -160(3) . . . . ?
Bi2 O12 N9 O14 35(4) . . . . ?
Bi2 O12 N9 O13 -153(3) . . . . ?
C12 N1 C1 C2 21(6) . . . . ?
Bi1 N1 C1 C2 -165(3) . . . . ?
N1 C1 C2 C3 -18(6) . . . . ?
C1 C2 C3 C4 7(5) . . . . ?
C2 C3 C4 C5 -177(4) . . . . ?
C2 C3 C4 C12 1(5) . . . . ?
C3 C4 C5 C6 179(4) . . . . ?
C12 C4 C5 C6 1(6) . . . . ?
C4 C5 C6 C7 4(7) . . . . ?
C5 C6 C7 C8 178(4) . . . . ?
C5 C6 C7 C11 -3(7) . . . . ?
C6 C7 C8 C9 173(4) . . . . ?
C11 C7 C8 C9 -6(6) . . . . ?
C7 C8 C9 C10 10(6) . . . . ?
C8 C9 C10 N2 -2(5) . . . . ?
C11 N2 C10 C9 -10(5) . . . . ?
Bi1 N2 C10 C9 -171(3) . . . . ?
C10 N2 C11 C7 15(7) . . . . ?
Bi1 N2 C11 C7 176(4) . . . . ?
C10 N2 C11 C12 -169(4) . . . . ?
Bi1 N2 C11 C12 -9(6) . . . . ?
C8 C7 C11 N2 -8(7) . . . . ?
C6 C7 C11 N2 173(5) . . . . ?
C8 C7 C11 C12 177(4) . . . . ?
C6 C7 C11 C12 -2(8) . . . . ?
C1 N1 C12 C4 -12(6) . . . . ?
Bi1 N1 C12 C4 174(3) . . . . ?
C1 N1 C12 C11 174(4) . . . . ?
Bi1 N1 C12 C11 0(6) . . . . ?
C5 C4 C12 N1 179(4) . . . . ?
C3 C4 C12 N1 1(6) . . . . ?
C5 C4 C12 C11 -7(6) . . . . ?
C3 C4 C12 C11 175(4) . . . . ?
N2 C11 C12 N1 6(7) . . . . ?
C7 C11 C12 N1 -178(4) . . . . ?
N2 C11 C12 C4 -168(4) . . . . ?
C7 C11 C12 C4 7(7) . . . . ?
Bi1 S1 C13 C14 -44(2) . . . . ?
S1 C13 C14 N3 -157.1(18) . . . . ?
S1 C13 C14 C15 86(2) . . . . ?
Bi1 O1 C15 O2 -161(3) . . . . ?
Bi1 O1 C15 C14 13(5) . . . . ?
N3 C14 C15 O2 -12(3) . . . . ?
C13 C14 C15 O2 107(3) . . . . ?
N3 C14 C15 O1 173(3) . . . . ?
C13 C14 C15 O1 -68(3) . . . . ?
C27 N6 C16 C17 14(6) . . . . ?
Bi2 N6 C16 C17 -177(2) . . . . ?
N6 C16 C17 C18 -13(5) . . . . ?
C16 C17 C18 C19 5(5) . . . . ?
C17 C18 C19 C20 179(3) . . . . ?
C17 C18 C19 C27 1(5) . . . . ?
C18 C19 C20 C21 178(3) . . . . ?
C27 C19 C20 C21 -4(5) . . . . ?
C19 C20 C21 C22 5(6) . . . . ?
C20 C21 C22 C23 -176(4) . . . . ?
C20 C21 C22 C26 -3(7) . . . . ?
C21 C22 C23 C24 170(4) . . . . ?
C26 C22 C23 C24 -4(6) . . . . ?
C22 C23 C24 C25 5(5) . . . . ?
C26 N7 C25 C24 -15(5) . . . . ?
Bi2 N7 C25 C24 -171(2) . . . . ?
C23 C24 C25 N7 4(5) . . . . ?
C25 N7 C26 C27 -164(4) . . . . ?
Bi2 N7 C26 C27 -6(5) . . . . ?
C25 N7 C26 C22 17(6) . . . . ?
Bi2 N7 C26 C22 175(3) . . . . ?
C23 C22 C26 N7 -8(7) . . . . ?
C21 C22 C26 N7 178(4) . . . . ?
C23 C22 C26 C27 173(4) . . . . ?
C21 C22 C26 C27 -1(7) . . . . ?
C16 N6 C27 C19 -8(6) . . . . ?
Bi2 N6 C27 C19 -177(3) . . . . ?
C16 N6 C27 C26 174(4) . . . . ?
Bi2 N6 C27 C26 5(5) . . . . ?
C18 C19 C27 N6 0(5) . . . . ?
C20 C19 C27 N6 -177(3) . . . . ?
C18 C19 C27 C26 178(4) . . . . ?
C20 C19 C27 C26 1(6) . . . . ?
N7 C26 C27 N6 1(6) . . . . ?
C22 C26 C27 N6 -180(4) . . . . ?
N7 C26 C27 C19 -177(4) . . . . ?
C22 C26 C27 C19 2(6) . . . . ?
Bi2 S2 C28 C29 -76.0(19) . . . . ?
S2 C28 C29 N8 -163.0(18) . . . . ?
S2 C28 C29 C30 76(3) . . . . ?
Bi2 O10 C30 O11 147(3) . . . . ?
Bi2 O10 C30 C29 -31(5) . . . . ?
N8 C29 C30 O11 46(3) . . . . ?
C28 C29 C30 O11 167(2) . . . . ?
N8 C29 C30 O10 -135(3) . . . . ?
C28 C29 C30 O10 -14(4) . . . . ?
